data_4000335
_journal_name_full 'Chemistry of Materials'
_journal_paper_doi 10.1021/cm034352r
_journal_year 2003
_chemical_formula_sum 'C20 H44 As2 F12 Li2 O10'
_chemical_formula_weight 836.27
_chemical_name_common 01364e
_space_group_IT_number 60
_symmetry_cell_setting orthorhombic
_symmetry_space_group_name_Hall '-P 2n 2ab'
_symmetry_space_group_name_H-M 'P b c n'
_atom_sites_solution_hydrogens geom
_atom_sites_solution_primary direct
_atom_sites_solution_secondary 'difference Fourier synthesis'
_cell_angle_alpha 90.00
_cell_angle_beta 90.00
_cell_angle_gamma 90.00
_cell_formula_units_Z 4
_cell_length_a 12.3788(18)
_cell_length_b 22.512(3)
_cell_length_c 12.3431(18)
_cell_measurement_temperature 173(2)
_cell_volume 3439.6(9)
_exptl_absorpt_coefficient_mu 2.052
_exptl_absorpt_correction_T_max 0.940
_exptl_absorpt_correction_T_min 0.814
_exptl_absorpt_correction_type multiscans
_exptl_absorpt_process_details 'SADABS sheldrick, 2002)'
_exptl_crystal_colour Colorless
_exptl_crystal_density_diffrn 1.615
_exptl_crystal_density_meas ?
_exptl_crystal_density_method 'not measured'
_exptl_crystal_description Block
_exptl_crystal_F_000 1696
_exptl_crystal_size_max 0.10
_exptl_crystal_size_mid 0.10
_exptl_crystal_size_min 0.03
_refine_ls_extinction_coef ?
_refine_ls_extinction_method none
_refine_ls_goodness_of_fit_ref 1.026
_refine_ls_hydrogen_treatment constr
_refine_ls_matrix_type full
_refine_ls_number_parameters 590
_refine_ls_number_reflns 8445
_refine_ls_number_restraints 442
_refine_ls_restrained_S_all 1.298
_refine_ls_R_factor_all 0.0635
_refine_ls_R_factor_gt 0.0420
_refine_ls_shift/su_max 0.000
_refine_ls_shift/su_mean 0.000
_refine_ls_structure_factor_coef Fsqd
_refine_ls_weighting_details 'calc w=1/[\s^2^(Fo^2^)+(0.0400P)^2^+2.039P] where P=(Fo^2^+2Fc^2^)/3'
_refine_ls_weighting_scheme calc
_refine_ls_wR_factor_gt 0.1009
_refine_ls_wR_factor_ref 0.1145
_cod_depositor_comments
;
The following automatic conversions were performed:
'_symmetry_cell_setting' value 'Orthorhombic' changed to 'orthorhombic'
according to '/home/saulius/struct/CIF-dictionaries/cif_core.dic'
dictionary named 'cif_core.dic' version 2.4.1 from 2010-06-29.

Automatic conversion script
Id: cif_fix_enum 1527 2010-12-29 10:47:43Z saulius 

The following automatic conversions were performed:

'_atom_sites_solution_primary' value 'direct methods' was changed to
'direct'.

'_atom_sites_solution_hydrogens' value 'placed geometrically' was
changed to 'geom'.

Automatic conversion script
Id: cif_fix_values 6452 2018-10-05 10:23:21Z andrius 
;
_cod_original_sg_symbol_H-M Pbcn
_cod_database_code 4000335

loop_
_symmetry_equiv_pos_as_xyz
'x, y, z'
'-x+1/2, -y+1/2, z+1/2'
'x+1/2, -y+1/2, -z'
'-x, y, -z+1/2'
'-x, -y, -z'
'x-1/2, y-1/2, -z-1/2'
'-x-1/2, y-1/2, z'
'x, -y, z-1/2'

loop_
_atom_site_label
_atom_site_type_symbol
_atom_site_fract_x
_atom_site_fract_y
_atom_site_fract_z
_atom_site_U_iso_or_equiv
_atom_site_adp_type
_atom_site_occupancy
_atom_site_symmetry_multiplicity
_atom_site_calc_flag
_atom_site_refinement_flags
_atom_site_disorder_assembly
_atom_site_disorder_group
Li1 Li 0.2024(2) -1.0734(4) 0.31463(19) 0.0393(9) Uani 1 1 d . A .
Li2 Li 0.2991(2) -0.9289(4) 0.1980(2) 0.0399(9) Uani 1 1 d . A .
C1 C 0.03112(15) -1.0554(4) 0.29714(15) 0.0665(9) Uani 1 1 d . . .
H1A H -0.0069 -0.9862 0.2988 0.100 Uiso 1 1 calc R . .
H1B H 0.0319 -1.1348 0.3288 0.100 Uiso 1 1 calc R . .
H1C H 0.0240 -1.0990 0.2541 0.100 Uiso 1 1 calc R . .
O1 O 0.09563(9) -0.9771(2) 0.31129(8) 0.0478(4) Uani 1 1 d . . .
C2 C 0.10496(15) -0.9065(3) 0.37274(12) 0.0499(7) Uani 1 1 d . . .
H2A H 0.1123 -0.9825 0.4071 0.060 Uiso 1 1 calc R . .
H2B H 0.0632 -0.8477 0.3753 0.060 Uiso 1 1 calc R . .
C3 C 0.16675(16) -0.8071(3) 0.38070(14) 0.0551(7) Uani 1 1 d . . .
H3A H 0.1577 -0.7250 0.3490 0.066 Uiso 1 1 calc R . .
H3B H 0.1775 -0.7634 0.4243 0.066 Uiso 1 1 calc R . .
O2 O 0.22348(9) -0.89615(17) 0.37083(9) 0.0449(4) Uani 1 1 d . . .
C4 C 0.28608(15) -0.8167(3) 0.37186(12) 0.0494(6) Uani 1 1 d . . .
H4A H 0.2991 -0.7568 0.4116 0.059 Uiso 1 1 calc R . .
H4B H 0.2802 -0.7488 0.3345 0.059 Uiso 1 1 calc R . .
C5 C 0.34056(13) -0.9295(3) 0.36925(11) 0.0478(6) Uani 1 1 d . A .
H5A H 0.3839 -0.8793 0.3646 0.057 Uiso 1 1 calc R . .
H5B H 0.3506 -0.9884 0.4094 0.057 Uiso 1 1 calc R . .
O3 O 0.31612(8) -1.02559(18) 0.31552(7) 0.0384(4) Uani 1 1 d . . .
C6 C 0.3707(3) -1.1337(6) 0.3194(2) 0.0359(10) Uani 0.702(10) 1 d PU A 1
H6A H 0.3703 -1.2038 0.3551 0.043 Uiso 0.702(10) 1 calc PR A 1
H6B H 0.4164 -1.0832 0.3276 0.043 Uiso 0.702(10) 1 calc PR A 1
C6' C 0.3438(7) -1.1816(12) 0.3090(5) 0.038(2) Uani 0.298(10) 1 d PU A 2
H6'A H 0.3668 -1.2214 0.3515 0.045 Uiso 0.298(10) 1 calc PR A 2
H6'B H 0.3055 -1.2496 0.2894 0.045 Uiso 0.298(10) 1 calc PR A 2
C7 C 0.3589(3) -1.2165(4) 0.25731(18) 0.0365(11) Uani 0.702(10) 1 d PDU A 1
H7A H 0.3958 -1.2921 0.2589 0.044 Uiso 0.702(10) 1 calc PR A 1
H7B H 0.3136 -1.2683 0.2496 0.044 Uiso 0.702(10) 1 calc PR A 1
C7' C 0.3938(6) -1.1674(12) 0.2676(4) 0.041(2) Uani 0.298(10) 1 d PU A 2
H7C H 0.4313 -1.0978 0.2873 0.049 Uiso 0.298(10) 1 calc PR A 2
H7D H 0.4149 -1.2657 0.2629 0.049 Uiso 0.298(10) 1 calc PR A 2
O4 O 0.35989(8) -1.11383(17) 0.20691(7) 0.0369(4) Uani 1 1 d D . .
C8 C 0.3662(3) -1.1794(6) 0.14820(19) 0.0465(13) Uani 0.731(13) 1 d PDU A 1
H8A H 0.3302 -1.2571 0.1354 0.056 Uiso 0.731(13) 1 calc PR A 1
H8B H 0.4124 -1.2268 0.1532 0.056 Uiso 0.731(13) 1 calc PR A 1
C8' C 0.3969(8) -1.1200(17) 0.1566(5) 0.045(3) Uani 0.269(13) 1 d PU A 2
H8C H 0.4407 -1.0628 0.1695 0.054 Uiso 0.269(13) 1 calc PR A 2
H8D H 0.4092 -1.2248 0.1498 0.054 Uiso 0.269(13) 1 calc PR A 2
C9 C 0.35766(16) -1.0616(4) 0.09840(13) 0.0564(7) Uani 1 1 d . . .
H9A H 0.4016 -1.0049 0.1032 0.068 Uiso 1 1 calc R A 1
H9B H 0.3476 -1.1084 0.0554 0.068 Uiso 1 1 calc R A 1
O5 O 0.30421(11) -0.9647(2) 0.10316(9) 0.0607(5) Uani 1 1 d . A .
C10 C 0.28018(18) -0.8703(4) 0.04974(13) 0.0650(8) Uani 1 1 d . . .
H10A H 0.3191 -0.8115 0.0413 0.097 Uiso 1 1 calc R A .
H10B H 0.2444 -0.8033 0.0590 0.097 Uiso 1 1 calc R . .
H10C H 0.2604 -0.9310 0.0120 0.097 Uiso 1 1 calc R . .
C11 C 0.23960(16) -1.2111(3) 0.45314(12) 0.0539(7) Uani 1 1 d . A .
H11A H 0.2129 -1.2663 0.4792 0.081 Uiso 1 1 calc R . .
H11B H 0.2429 -1.1063 0.4663 0.081 Uiso 1 1 calc R . .
H11C H 0.2864 -1.2537 0.4593 0.081 Uiso 1 1 calc R . .
O6 O 0.20541(9) -1.22151(18) 0.38700(8) 0.0423(4) Uani 1 1 d . . .
C12 C 0.20023(13) -1.3716(3) 0.36467(12) 0.0429(6) Uani 1 1 d . A .
H12A H 0.1813 -1.4361 0.3944 0.051 Uiso 1 1 calc R . .
H12B H 0.2465 -1.4097 0.3618 0.051 Uiso 1 1 calc R . .
C13 C 0.15239(13) -1.3703(3) 0.29979(12) 0.0424(6) Uani 1 1 d . . .
H13A H 0.1507 -1.4702 0.2799 0.051 Uiso 1 1 calc R A .
H13B H 0.1048 -1.3424 0.3034 0.051 Uiso 1 1 calc R . .
O7 O 0.17908(8) -1.26302(17) 0.26169(7) 0.0359(4) Uani 1 1 d . A .
C14 C 0.13866(12) -1.2524(3) 0.19737(11) 0.0380(5) Uani 1 1 d . . .
H14A H 0.0929 -1.2070 0.1972 0.046 Uiso 1 1 calc R A .
H14B H 0.1311 -1.3525 0.1777 0.046 Uiso 1 1 calc R . .
C15 C 0.17886(12) -1.1568(3) 0.16103(11) 0.0377(5) Uani 1 1 d . A .
H15A H 0.2227 -1.2078 0.1584 0.045 Uiso 1 1 calc R . .
H15B H 0.1515 -1.1420 0.1168 0.045 Uiso 1 1 calc R . .
O8 O 0.19460(8) -1.01462(17) 0.19143(8) 0.0362(4) Uani 1 1 d . . .
C16 C 0.14426(12) -0.9021(3) 0.16556(12) 0.0452(6) Uani 1 1 d . A .
H16A H 0.0991 -0.9247 0.1765 0.054 Uiso 1 1 calc R . .
H16B H 0.1374 -0.8980 0.1183 0.054 Uiso 1 1 calc R . .
C17 C 0.17189(14) -0.7575(3) 0.19449(13) 0.0487(6) Uani 1 1 d . . .
H17A H 0.1424 -0.6741 0.1739 0.058 Uiso 1 1 calc R A .
H17B H 0.1727 -0.7565 0.2410 0.058 Uiso 1 1 calc R . .
O9 O 0.24034(9) -0.74308(18) 0.18414(8) 0.0444(4) Uani 1 1 d . A .
C18 C 0.27580(16) -0.6084(3) 0.20543(14) 0.0554(7) Uani 1 1 d . . .
H18A H 0.2737 -0.5880 0.2505 0.066 Uiso 1 1 calc R A .
H18B H 0.2542 -0.5239 0.1785 0.066 Uiso 1 1 calc R . .
C19 C 0.34928(16) -0.6281(3) 0.19989(13) 0.0525(7) Uani 1 1 d . A .
H19A H 0.3520 -0.6312 0.1542 0.063 Uiso 1 1 calc R . .
H19B H 0.3781 -0.5441 0.2208 0.063 Uiso 1 1 calc R . .
O10 O 0.37355(9) -0.76458(19) 0.23059(9) 0.0494(4) Uani 1 1 d . . .
C20 C 0.44664(15) -0.7804(4) 0.23772(17) 0.0672(8) Uani 1 1 d . A .
H20A H 0.4697 -0.6868 0.2537 0.101 Uiso 1 1 calc R . .
H20B H 0.4571 -0.8048 0.1961 0.101 Uiso 1 1 calc R . .
H20C H 0.4635 -0.8606 0.2683 0.101 Uiso 1 1 calc R . .
Li3 Li -0.0025(2) -0.7489(4) 0.00566(18) 0.0367(8) Uani 1 1 d . . .
B1 B 0.03751(13) -0.9840(3) -0.07871(12) 0.0322(5) Uani 1 1 d . . .
F1 F 0.09954(7) -0.97022(18) -0.03562(8) 0.0541(4) Uani 1 1 d . . .
F2 F -0.00994(7) -0.87873(14) -0.06427(6) 0.0421(3) Uani 1 1 d . . .
F3 F 0.04393(8) -0.96141(17) -0.14066(7) 0.0503(4) Uani 1 1 d . . .
F4 F 0.00927(7) -1.12643(14) -0.07396(6) 0.0409(3) Uani 1 1 d . . .
B2 B 0.09751(13) -0.5049(3) 0.04891(12) 0.0332(5) Uani 1 1 d . . .
F5 F 0.06113(9) -0.50105(19) 0.09719(7) 0.0587(4) Uani 1 1 d . . .
F6 F 0.07686(7) -0.38472(15) 0.00729(7) 0.0468(3) Uani 1 1 d . . .
F7 F 0.16724(8) -0.49782(19) 0.07279(8) 0.0583(4) Uani 1 1 d . . .
F8 F 0.07980(7) -0.63701(14) 0.01435(7) 0.0444(3) Uani 1 1 d . . .
Li4 Li 0.4968(2) -0.7513(4) 0.00344(15) 0.0370(8) Uani 1 1 d D . .
B3 B 0.43174(13) -0.9959(3) -0.09311(12) 0.0391(6) Uani 1 1 d D . .
F9 F 0.4645(7) -0.8684(10) -0.0683(5) 0.090(10) Uani 0.33 1 d PD B 1
F10 F 0.3816(6) -1.0143(19) -0.0554(7) 0.084(4) Uani 0.33 1 d PDU B 1
F11 F 0.3988(8) -0.9920(19) -0.1543(4) 0.069(3) Uani 0.33 1 d PDU B 1
F12 F 0.4757(8) -1.1179(13) -0.0747(5) 0.047(3) Uani 0.33 1 d PDU . 1
F9' F 0.4687(6) -0.8667(10) -0.0712(4) 0.036(3) Uani 0.33 1 d PD B 2
F10' F 0.3728(6) -1.0080(18) -0.0695(8) 0.085(4) Uani 0.33 1 d PDU B 2
F11' F 0.4190(9) -0.9952(16) -0.1574(3) 0.076(5) Uani 0.33 1 d PDU B 2
F12' F 0.4764(8) -1.1141(12) -0.0714(6) 0.049(3) Uani 0.33 1 d PDU . 2
F9" F 0.4563(8) -0.8654(11) -0.0661(5) 0.086(8) Uani 0.33 1 d PD B 3
F10" F 0.3636(3) -0.9916(8) -0.1172(6) 0.091(2) Uani 0.33 1 d PDU B 3
F11" F 0.4584(5) -1.0049(12) -0.1506(3) 0.097(3) Uani 0.33 1 d PDU B 3
F12" F 0.4534(5) -1.1188(9) -0.0609(5) 0.075(3) Uani 0.33 1 d PDU . 3
B4 B 0.42176(14) -0.4897(3) 0.05246(13) 0.0360(5) Uani 1 1 d . . .
F13 F 0.42889(8) -0.62624(16) 0.02279(8) 0.0552(4) Uani 1 1 d . B .
F14 F 0.35505(8) -0.47628(19) 0.05982(8) 0.0565(4) Uani 1 1 d . B .
F15 F 0.46855(9) -0.4802(2) 0.10956(8) 0.0698(5) Uani 1 1 d . B .
F16 F 0.43423(8) -0.37654(16) 0.01095(8) 0.0546(4) Uani 1 1 d . . .

loop_
_atom_site_aniso_label
_atom_site_aniso_U_11
_atom_site_aniso_U_22
_atom_site_aniso_U_33
_atom_site_aniso_U_23
_atom_site_aniso_U_13
_atom_site_aniso_U_12
Li1 0.046(2) 0.0273(19) 0.043(2) -0.0022(16) 0.0064(17) -0.0021(16)
Li2 0.043(2) 0.0312(19) 0.047(2) 0.0000(17) 0.0114(17) 0.0033(16)
C1 0.0434(16) 0.105(3) 0.0525(17) -0.0095(17) 0.0131(13) 0.0166(16)
O1 0.0527(11) 0.0576(11) 0.0382(9) 0.0042(8) 0.0209(8) 0.0173(9)
C2 0.0619(17) 0.0511(15) 0.0441(14) 0.0015(12) 0.0278(12) 0.0175(13)
C3 0.081(2) 0.0378(14) 0.0555(16) -0.0051(12) 0.0344(15) 0.0150(13)
O2 0.0564(11) 0.0281(8) 0.0557(10) -0.0083(7) 0.0243(8) -0.0018(7)
C4 0.0693(18) 0.0392(14) 0.0415(13) -0.0139(11) 0.0158(12) -0.0172(12)
C5 0.0441(14) 0.0632(17) 0.0315(12) -0.0062(11) -0.0015(10) -0.0136(12)
O3 0.0426(9) 0.0383(9) 0.0311(8) -0.0015(7) 0.0010(7) 0.0106(7)
C6 0.035(2) 0.031(2) 0.037(2) 0.0045(17) -0.0011(17) 0.0055(17)
C6' 0.036(6) 0.025(5) 0.048(5) 0.005(4) 0.001(4) 0.002(4)
C7 0.035(2) 0.0244(18) 0.048(2) -0.0007(15) 0.0046(17) 0.0056(16)
C7' 0.035(5) 0.033(5) 0.049(5) 0.002(4) -0.001(4) 0.005(4)
O4 0.0411(9) 0.0337(8) 0.0363(8) -0.0054(7) 0.0091(7) 0.0055(7)
C8 0.043(3) 0.050(3) 0.049(2) -0.0174(18) 0.0138(18) 0.006(2)
C8' 0.039(6) 0.048(7) 0.050(5) -0.010(5) 0.013(5) 0.004(5)
C9 0.0598(17) 0.074(2) 0.0399(14) -0.0132(14) 0.0200(12) 0.0018(15)
O5 0.0725(13) 0.0743(14) 0.0388(10) 0.0130(9) 0.0201(9) 0.0240(11)
C10 0.086(2) 0.071(2) 0.0360(14) 0.0101(14) 0.0088(14) -0.0044(17)
C11 0.0677(18) 0.0534(17) 0.0352(13) 0.0043(12) -0.0005(12) 0.0013(14)
O6 0.0557(10) 0.0314(8) 0.0355(8) 0.0030(7) 0.0008(7) 0.0000(7)
C12 0.0488(14) 0.0272(11) 0.0517(14) 0.0069(10) 0.0087(11) -0.0015(10)
C13 0.0497(14) 0.0287(12) 0.0489(14) -0.0005(10) 0.0108(11) -0.0105(10)
O7 0.0401(8) 0.0313(8) 0.0350(8) -0.0029(6) 0.0052(7) -0.0097(7)
C14 0.0364(12) 0.0415(13) 0.0355(12) -0.0113(10) 0.0065(9) -0.0097(10)
C15 0.0353(12) 0.0454(13) 0.0314(11) -0.0087(10) 0.0053(9) -0.0054(10)
O8 0.0317(8) 0.0333(8) 0.0391(8) 0.0026(7) -0.0022(6) -0.0006(6)
C16 0.0323(12) 0.0551(16) 0.0452(14) 0.0142(12) 0.0023(10) 0.0092(11)
C17 0.0515(15) 0.0453(14) 0.0497(15) 0.0118(12) 0.0120(12) 0.0194(12)
O9 0.0507(10) 0.0291(8) 0.0539(10) 0.0028(7) 0.0128(8) 0.0028(7)
C18 0.082(2) 0.0246(12) 0.0532(16) 0.0062(11) 0.0011(14) 0.0024(12)
C19 0.0717(19) 0.0346(13) 0.0472(15) 0.0067(11) 0.0042(13) -0.0140(13)
O10 0.0519(10) 0.0351(9) 0.0586(11) 0.0054(8) 0.0062(8) -0.0055(8)
C20 0.0508(17) 0.0617(19) 0.085(2) -0.0039(17) 0.0063(15) -0.0121(14)
Li3 0.043(2) 0.0279(18) 0.039(2) -0.0001(15) 0.0077(16) -0.0004(16)
B1 0.0387(13) 0.0272(12) 0.0323(12) -0.0011(9) 0.0110(10) -0.0014(10)
F1 0.0408(8) 0.0591(10) 0.0574(9) -0.0062(8) -0.0002(7) -0.0051(7)
F2 0.0492(8) 0.0340(7) 0.0436(7) -0.0072(6) 0.0109(6) 0.0063(6)
F3 0.0704(10) 0.0475(8) 0.0398(8) 0.0038(6) 0.0268(7) 0.0015(7)
F4 0.0548(8) 0.0268(6) 0.0391(7) 0.0033(5) 0.0056(6) -0.0041(6)
B2 0.0370(13) 0.0303(12) 0.0308(12) -0.0012(10) 0.0040(10) -0.0031(10)
F5 0.0644(10) 0.0764(11) 0.0396(8) -0.0118(8) 0.0206(7) -0.0124(8)
F6 0.0530(8) 0.0303(7) 0.0568(9) 0.0081(6) 0.0114(7) 0.0085(6)
F7 0.0362(8) 0.0673(11) 0.0645(10) 0.0096(8) -0.0037(7) -0.0053(7)
F8 0.0542(8) 0.0286(7) 0.0516(8) -0.0078(6) 0.0136(7) -0.0043(6)
Li4 0.046(2) 0.0230(18) 0.040(2) 0.0003(15) 0.0036(16) 0.0000(15)
B3 0.0448(15) 0.0254(12) 0.0411(14) -0.0020(11) -0.0040(11) -0.0012(11)
F9 0.137(19) 0.049(14) 0.074(17) -0.012(11) 0.003(12) -0.029(12)
F10 0.063(7) 0.102(8) 0.101(7) 0.020(5) 0.052(7) 0.006(6)
F11 0.099(7) 0.045(5) 0.047(5) -0.003(4) -0.016(4) 0.006(5)
F12 0.058(6) 0.028(5) 0.051(5) 0.004(4) 0.006(5) 0.009(5)
F9' 0.057(6) 0.016(5) 0.033(5) -0.005(4) 0.008(5) -0.014(4)
F10' 0.038(4) 0.079(6) 0.132(10) 0.021(7) 0.004(6) 0.006(4)
F11' 0.134(12) 0.042(5) 0.028(4) 0.008(4) -0.038(5) -0.005(7)
F12' 0.059(6) 0.033(5) 0.057(5) 0.016(5) 0.016(5) 0.010(5)
F9" 0.106(12) 0.035(8) 0.087(13) -0.020(7) -0.047(8) 0.011(7)
F10" 0.045(4) 0.070(4) 0.144(7) 0.002(5) -0.008(5) 0.004(3)
F11" 0.121(7) 0.117(7) 0.057(5) -0.012(4) 0.027(5) 0.005(6)
F12" 0.096(6) 0.040(3) 0.071(5) 0.018(3) -0.023(4) -0.003(4)
B4 0.0386(14) 0.0314(13) 0.0381(13) 0.0004(10) 0.0085(11) 0.0012(10)
F13 0.0607(10) 0.0325(8) 0.0750(11) -0.0082(7) 0.0208(8) 0.0021(7)
F14 0.0439(8) 0.0655(10) 0.0638(10) 0.0118(8) 0.0202(7) 0.0105(7)
F15 0.0633(11) 0.0812(13) 0.0537(10) -0.0046(9) -0.0117(8) 0.0068(9)
F16 0.0595(9) 0.0386(8) 0.0665(10) 0.0091(7) 0.0158(8) -0.0120(7)
